data_2016350
loop_
_publ_author_name
'Yue Feng'
'Gang Liu'
'Xiu-Mei Tian'
'Ji-De Wang'

_publ_section_title
;
 Diaquabis(quinoxaline-2-carboxylato-\k^2^<i>N</i>^1^,<i>O</i>)copper(II)
;
_journal_coeditor_code SF3062
_journal_issue 12
_journal_name_full 'Acta Crystallographica Section C'
_journal_page_first m598
_journal_page_last m600
_journal_paper_doi 10.1107/S0108270107053723
_journal_volume 63
_journal_year 2007
_chemical_formula_iupac '[Cu (C9 H5 N2 O2)2 (H2 O)2]'
_chemical_formula_moiety 'C18 H14 Cu N4 O6'
_chemical_formula_sum 'C18 H14 Cu N4 O6'
_chemical_formula_weight 445.87
_chemical_melting_point_gt 573
_chemical_name_systematic
;
Diaquabis(quinoxaline-2-carboxylato-\k^2^N^1^,O)copper(II)
;
_space_group_IT_number 14
_symmetry_cell_setting monoclinic
_symmetry_space_group_name_Hall '-P 2ybc'
_symmetry_space_group_name_H-M 'P 1 21/c 1'
_cell_angle_alpha 90.00
_cell_angle_beta 113.393(2)
_cell_angle_gamma 90.00
_cell_formula_units_Z 2
_cell_length_a 5.9278(5)
_cell_length_b 22.256(2)
_cell_length_c 7.2456(6)
_cell_measurement_reflns_used 7421
_cell_measurement_temperature 153(2)
_cell_measurement_theta_max 27.51
_cell_measurement_theta_min 3.06
_cell_volume 877.33(13)
_computing_cell_refinement 'Rapid-Auto (Rigaku Corporation, 2004)'
_computing_data_collection 'Rapid-Auto (Rigaku Corporation, 2004)'
_computing_data_reduction 'CrystalStructure (Rigaku/MSC, 2004)'
_computing_molecular_graphics 'ORTEP-3 (Farrugia, 1997)'
_computing_publication_material 'WinGX (Farrugia, 1999)'
_computing_structure_refinement 'SHELXL97 (Sheldrick, 1997)'
_computing_structure_solution 'SHELXS97 (Sheldrick, 1997)'
_diffrn_ambient_temperature 153(2)
_diffrn_measured_fraction_theta_full 1.000
_diffrn_measured_fraction_theta_max 1.000
_diffrn_measurement_device_type 'Rigaku R-AXIS SPIDER'
_diffrn_measurement_method '\w scans'
_diffrn_radiation_monochromator graphite
_diffrn_radiation_source 'Rotating Anode'
_diffrn_radiation_type MoK\a
_diffrn_radiation_wavelength 0.71073
_diffrn_reflns_av_R_equivalents 0.0472
_diffrn_reflns_av_sigmaI/netI 0.0374
_diffrn_reflns_limit_h_max 7
_diffrn_reflns_limit_h_min -7
_diffrn_reflns_limit_k_max 28
_diffrn_reflns_limit_k_min -28
_diffrn_reflns_limit_l_max 9
_diffrn_reflns_limit_l_min -9
_diffrn_reflns_number 8445
_diffrn_reflns_theta_full 27.48
_diffrn_reflns_theta_max 27.48
_diffrn_reflns_theta_min 3.20
_diffrn_standards_interval_count 0
_diffrn_standards_interval_time 0
_diffrn_standards_number 0
_exptl_absorpt_coefficient_mu 1.292
_exptl_absorpt_correction_T_max 0.6271
_exptl_absorpt_correction_T_min 0.5940
_exptl_absorpt_correction_type empirical
_exptl_absorpt_process_details '(ABSCOR; Higashi, 1995)'
_exptl_crystal_colour green
_exptl_crystal_density_diffrn 1.688
_exptl_crystal_density_method 'not measured'
_exptl_crystal_description platelet
_exptl_crystal_F_000 454
_exptl_crystal_size_max 0.40
_exptl_crystal_size_mid 0.38
_exptl_crystal_size_min 0.35
_refine_diff_density_max 0.460
_refine_diff_density_min -0.704
_refine_ls_extinction_coef 0.018(3)
_refine_ls_extinction_method SHELXL97
_refine_ls_goodness_of_fit_ref 1.082
_refine_ls_hydrogen_treatment mixed
_refine_ls_matrix_type full
_refine_ls_number_parameters 142
_refine_ls_number_reflns 2019
_refine_ls_number_restraints 0
_refine_ls_restrained_S_all 1.082
_refine_ls_R_factor_all 0.0302
_refine_ls_R_factor_gt 0.0288
_refine_ls_shift/su_max 0.000
_refine_ls_shift/su_mean 0.000
_refine_ls_structure_factor_coef Fsqd
_refine_ls_weighting_details 'calc w=1/[\s^2^(Fo^2^)+(0.0543P)^2^+0.1652P] where P=(Fo^2^+2Fc^2^)/3'
_refine_ls_weighting_scheme calc
_refine_ls_wR_factor_gt 0.0849
_refine_ls_wR_factor_ref 0.0862
_reflns_number_gt 1889
_reflns_number_total 2019
_reflns_threshold_expression I>2\s(I)
_cod_data_source_file sf3062.cif
_cod_data_source_block I
_cod_depositor_comments
;
The following automatic conversions were performed:
'_symmetry_cell_setting' value 'Monoclinic' changed to 'monoclinic'
according to '/home/saulius/struct/CIF-dictionaries/cif_core.dic'
dictionary named 'cif_core.dic' version 2.4.1 from 2010-06-29.

Automatic conversion script
Id: cif_fix_enum 1527 2010-12-29 10:47:43Z saulius 

The following automatic conversions were performed:

'_chemical_melting_point' tag was changed to
'_chemical_melting_point_gt' since the value was specified 'more
than' ('>') a certain temperature. The value '>573' was changed to
'573' - it should be numeric and without a unit designator.

Automatic conversion script
Id: cif_fix_values 1646 2011-03-28 12:23:43Z adriana 

The following automatic conversions were performed:

'_chemical_melting_point' tag was changed to
'_chemical_melting_point_gt' since the value was specified 'more
than' ('>') a certain temperature. The value '>573' was changed to
'573' - it should be numeric and without a unit
designator.

'_symmetry_cell_setting' value 'Monoclinic' changed to
'monoclinic' according to
/home/saulius/struct/CIF-dictionaries/cif_core.dic dictionary named
'cif_core.dic' version 2.4.1 from 2010-06-29.

Automatic conversion script
Id: cif_fix_values 1715 2011-07-08 13:25:40Z adriana 
;
_cod_original_cell_volume 877.34(12)
_cod_original_sg_symbol_H-M 'P 21/c'
_cod_database_code 2016350
_cod_database_fobs_code 2016350

loop_
_symmetry_equiv_pos_as_xyz
'x, y, z'
'-x, y+1/2, -z+1/2'
'-x, -y, -z'
'x, -y-1/2, z-1/2'

loop_
_atom_site_type_symbol
_atom_site_label
_atom_site_fract_x
_atom_site_fract_y
_atom_site_fract_z
_atom_site_U_iso_or_equiv
_atom_site_adp_type
_atom_site_calc_flag
_atom_site_refinement_flags
_atom_site_occupancy
Cu Cu1 0.5000 0.5000 0.5000 0.01337(13) Uani d S 1
C C1 0.5008(3) 0.33153(6) 0.1582(2) 0.0186(3) Uani d . 1
O O1 0.4182(2) 0.44592(5) 0.74364(16) 0.0210(2) Uani d . 1
N N1 0.2657(2) 0.33312(5) 0.01881(19) 0.0222(3) Uani d . 1
C C2 0.6584(3) 0.28434(6) 0.1498(2) 0.0245(3) Uani d . 1
H H2 0.5990 0.2549 0.0467 0.029 Uiso calc R 1
O O2 0.1530(2) 0.50851(5) 0.34433(18) 0.0171(2) Uani d . 1
N N2 0.4439(2) 0.42096(5) 0.32275(16) 0.0139(2) Uani d . 1
C C3 0.8939(3) 0.28119(6) 0.2889(2) 0.0253(3) Uani d . 1
H H3 0.9977 0.2494 0.2826 0.030 Uiso calc R 1
O O3 -0.17128(17) 0.46885(5) 0.10101(15) 0.0196(2) Uani d . 1
C C4 0.9850(3) 0.32475(7) 0.4425(3) 0.0221(3) Uani d . 1
H H4 1.1498 0.3219 0.5386 0.027 Uiso calc R 1
C C5 0.8400(3) 0.37113(6) 0.4553(2) 0.0188(3) Uani d . 1
H H5 0.9040 0.4003 0.5590 0.023 Uiso calc R 1
C C6 0.5947(3) 0.37531(6) 0.3134(2) 0.0154(3) Uani d . 1
C C7 0.1260(3) 0.37658(6) 0.0368(2) 0.0195(3) Uani d . 1
H H7 -0.0406 0.3785 -0.0561 0.023 Uiso calc R 1
C C8 0.2150(2) 0.42052(6) 0.1896(2) 0.0143(3) Uani d . 1
C C9 0.0497(2) 0.46961(6) 0.2104(2) 0.0147(3) Uani d . 1
H H1A 0.555(4) 0.4461(9) 0.845(3) 0.030(5) Uiso d . 1
H H1B 0.329(4) 0.4679(10) 0.771(3) 0.034(6) Uiso d . 1

loop_
_atom_site_aniso_label
_atom_site_aniso_U_11
_atom_site_aniso_U_22
_atom_site_aniso_U_33
_atom_site_aniso_U_12
_atom_site_aniso_U_13
_atom_site_aniso_U_23
Cu1 0.01036(18) 0.01502(18) 0.01273(18) 0.00147(7) 0.00246(12) -0.00315(7)
C1 0.0251(7) 0.0147(6) 0.0190(7) -0.0013(5) 0.0119(6) -0.0005(5)
O1 0.0170(5) 0.0267(6) 0.0180(5) 0.0006(4) 0.0054(4) -0.0011(4)
N1 0.0263(6) 0.0189(6) 0.0218(6) -0.0043(5) 0.0098(5) -0.0062(5)
C2 0.0359(8) 0.0160(6) 0.0261(8) 0.0016(6) 0.0169(7) -0.0034(5)
O2 0.0125(5) 0.0202(5) 0.0165(6) 0.0023(4) 0.0034(5) -0.0036(4)
N2 0.0161(5) 0.0136(5) 0.0127(5) -0.0005(4) 0.0065(4) -0.0004(4)
C3 0.0349(8) 0.0170(7) 0.0294(8) 0.0081(6) 0.0187(7) 0.0036(6)
O3 0.0120(5) 0.0281(5) 0.0163(5) -0.0009(4) 0.0030(4) 0.0001(4)
C4 0.0232(7) 0.0211(7) 0.0231(7) 0.0065(6) 0.0103(5) 0.0062(6)
C5 0.0209(7) 0.0182(6) 0.0178(6) 0.0021(5) 0.0083(6) 0.0012(5)
C6 0.0197(7) 0.0137(6) 0.0157(6) 0.0006(5) 0.0101(6) 0.0014(5)
C7 0.0188(7) 0.0213(7) 0.0170(7) -0.0041(5) 0.0055(6) -0.0033(5)
C8 0.0151(6) 0.0147(6) 0.0140(6) -0.0018(5) 0.0066(5) 0.0007(5)
C9 0.0140(6) 0.0187(6) 0.0129(6) -0.0009(5) 0.0070(5) 0.0021(5)

loop_
_atom_type_symbol
_atom_type_description
_atom_type_scat_dispersion_real
_atom_type_scat_dispersion_imag
_atom_type_scat_source
C C 0.0033 0.0016 'International Tables Vol C Tables 4.2.6.8 and 6.1.1.4'
H H 0.0000 0.0000 'International Tables Vol C Tables 4.2.6.8 and 6.1.1.4'
N N 0.0061 0.0033 'International Tables Vol C Tables 4.2.6.8 and 6.1.1.4'
O O 0.0106 0.0060 'International Tables Vol C Tables 4.2.6.8 and 6.1.1.4'
Cu Cu 0.3201 1.2651 'International Tables Vol C Tables 4.2.6.8 and 6.1.1.4'

loop_
_geom_angle_atom_site_label_1
_geom_angle_atom_site_label_2
_geom_angle_atom_site_label_3
_geom_angle_site_symmetry_1
_geom_angle_site_symmetry_3
_geom_angle
_geom_angle_publ_flag
O2 Cu1 O2 3_666 . 180.0 ?
O2 Cu1 N2 3_666 3_666 81.54(4) ?
O2 Cu1 N2 . 3_666 98.46(4) ?
O2 Cu1 N2 3_666 . 98.46(4) ?
O2 Cu1 N2 . . 81.54(4) yes
N2 Cu1 N2 3_666 . 180.0 ?
O2 Cu1 O1 3_666 . 90.03(5) ?
O2 Cu1 O1 . . 89.97(5) yes
N2 Cu1 O1 3_666 . 89.96(4) ?
N2 Cu1 O1 . . 90.04(4) yes
O2 Cu1 O1 3_666 3_666 89.97(5) ?
O2 Cu1 O1 . 3_666 90.03(5) ?
N2 Cu1 O1 3_666 3_666 90.04(4) ?
N2 Cu1 O1 . 3_666 89.96(4) ?
O1 Cu1 O1 . 3_666 180.0 ?
N1 C1 C2 . . 118.98(13) ?
N1 C1 C6 . . 122.24(12) ?
C2 C1 C6 . . 118.78(14) ?
Cu1 O1 H1A . . 103.8(13) ?
Cu1 O1 H1B . . 103.2(15) ?
H1A O1 H1B . . 106(2) ?
C7 N1 C1 . . 116.52(12) ?
C3 C2 C1 . . 120.27(13) ?
C3 C2 H2 . . 119.9 ?
C1 C2 H2 . . 119.9 ?
C9 O2 Cu1 . . 117.56(9) ?
C8 N2 C6 . . 117.41(11) ?
C8 N2 Cu1 . . 108.50(8) ?
C6 N2 Cu1 . . 133.95(9) ?
C2 C3 C4 . . 120.50(13) ?
C2 C3 H3 . . 119.8 ?
C4 C3 H3 . . 119.8 ?
C5 C4 C3 . . 121.13(14) ?
C5 C4 H4 . . 119.4 ?
C3 C4 H4 . . 119.4 ?
C4 C5 C6 . . 119.52(14) ?
C4 C5 H5 . . 120.2 ?
C6 C5 H5 . . 120.2 ?
N2 C6 C5 . . 121.02(12) ?
N2 C6 C1 . . 119.18(13) ?
C5 C6 C1 . . 119.80(12) ?
N1 C7 C8 . . 122.27(13) ?
N1 C7 H7 . . 118.9 ?
C8 C7 H7 . . 118.9 ?
N2 C8 C7 . . 122.33(12) ?
N2 C8 C9 . . 116.19(11) ?
C7 C8 C9 . . 121.48(12) ?
O3 C9 O2 . . 124.79(13) yes
O3 C9 C8 . . 119.38(12) yes
O2 C9 C8 . . 115.82(12) yes

loop_
_geom_bond_atom_site_label_1
_geom_bond_atom_site_label_2
_geom_bond_site_symmetry_2
_geom_bond_distance
_geom_bond_publ_flag
Cu1 O2 3_666 1.9228(12) ?
Cu1 O2 . 1.9228(12) yes
Cu1 N2 3_666 2.1249(11) ?
Cu1 N2 . 2.1249(11) yes
Cu1 O1 . 2.3408(11) yes
Cu1 O1 3_666 2.3408(11) ?
C1 N1 . 1.359(2) ?
C1 C2 . 1.423(2) ?
C1 C6 . 1.4235(19) ?
O1 H1A . 0.85(2) ?
O1 H1B . 0.80(2) ?
N1 C7 . 1.3128(19) ?
C2 C3 . 1.361(2) ?
C2 H2 . 0.9500 ?
O2 C9 . 1.2628(17) yes
N2 C8 . 1.3163(18) ?
N2 C6 . 1.3725(17) ?
C3 C4 . 1.411(2) ?
C3 H3 . 0.9500 ?
O3 C9 . 1.2328(17) yes
C4 C5 . 1.370(2) ?
C4 H4 . 0.9500 ?
C5 C6 . 1.412(2) ?
C5 H5 . 0.9500 ?
C7 C8 . 1.4132(19) ?
C7 H7 . 0.9500 ?
C8 C9 . 1.5144(18) ?

loop_
_geom_hbond_atom_site_label_D
_geom_hbond_atom_site_label_H
_geom_hbond_atom_site_label_A
_geom_hbond_site_symmetry_A
_geom_hbond_distance_DH
_geom_hbond_distance_HA
_geom_hbond_distance_DA
_geom_hbond_angle_DHA
O1 H1A O3 1_656 0.85(2) 1.98(2) 2.8076(14) 162.5(19)
O1 H1B O3 3_566 0.80(2) 2.10(2) 2.8839(15) 166(2)

loop_
_geom_torsion_atom_site_label_1
_geom_torsion_atom_site_label_2
_geom_torsion_atom_site_label_3
_geom_torsion_atom_site_label_4
_geom_torsion_site_symmetry_1
_geom_torsion
_geom_torsion_publ_flag
C2 C1 N1 C7 . 178.10(13) ?
C6 C1 N1 C7 . -1.5(2) ?
N1 C1 C2 C3 . -179.21(13) ?
C6 C1 C2 C3 . 0.4(2) ?
N2 Cu1 O2 C9 3_666 177.12(10) ?
N2 Cu1 O2 C9 . -2.88(10) ?
O1 Cu1 O2 C9 . -92.92(11) ?
O1 Cu1 O2 C9 3_666 87.08(11) ?
O2 Cu1 N2 C8 3_666 -174.72(9) ?
O2 Cu1 N2 C8 . 5.28(9) ?
O1 Cu1 N2 C8 . 95.24(9) yes
O1 Cu1 N2 C8 3_666 -84.76(9) ?
O2 Cu1 N2 C6 3_666 0.84(12) ?
O2 Cu1 N2 C6 . -179.16(12) ?
O1 Cu1 N2 C6 . -89.19(12) ?
O1 Cu1 N2 C6 3_666 90.81(12) ?
C1 C2 C3 C4 . -0.3(2) ?
C2 C3 C4 C5 . -0.1(2) ?
C3 C4 C5 C6 . 0.4(2) ?
C8 N2 C6 C5 . -177.51(12) ?
Cu1 N2 C6 C5 . 7.23(19) ?
C8 N2 C6 C1 . 2.27(17) ?
Cu1 N2 C6 C1 . -172.99(9) ?
C4 C5 C6 N2 . 179.57(12) ?
C4 C5 C6 C1 . -0.2(2) ?
N1 C1 C6 N2 . -0.34(19) ?
C2 C1 C6 N2 . -179.97(12) ?
N1 C1 C6 C5 . 179.45(13) ?
C2 C1 C6 C5 . -0.18(19) ?
C1 N1 C7 C8 . 1.5(2) ?
C6 N2 C8 C7 . -2.40(18) ?
Cu1 N2 C8 C7 . 174.00(10) yes
C6 N2 C8 C9 . 176.96(10) ?
Cu1 N2 C8 C9 . -6.64(13) ?
N1 C7 C8 N2 . 0.5(2) ?
N1 C7 C8 C9 . -178.81(13) ?
Cu1 O2 C9 O3 . 179.05(10) ?
Cu1 O2 C9 C8 . 0.10(15) ?
N2 C8 C9 O3 . -174.09(11) yes
C7 C8 C9 O3 . 5.28(19) ?
N2 C8 C9 O2 . 4.92(17) yes
C7 C8 C9 O2 . -175.71(13) ?
